data_2109066
loop_
_publ_author_name
'Ragusa, Arianna C.'
'Peloquin, Andrew J.'
'Shahani, Marjan M.'
'Dowling, Keri N.'
'Golen, James A.'
'McMillen, Colin D.'
'Rabinovich, Daniel'
'Pennington, William T.'

_publ_section_title
;
 Heterocyclic 1,3-diazepine-based thiones and selones as versatile
 halogen-bond acceptors
;
_journal_coeditor_code RM5061
_journal_issue 5
_journal_name_full 'Acta Crystallographica Section B'
_journal_page_first
;
;
_journal_paper_doi 10.1107/S2052520622008150
_journal_volume 78
_journal_year 2022
_chemical_formula_moiety 'C6 F5 I, C23 H30 N2 S'
_chemical_formula_sum 'C29 H30 F5 I N2 S'
_chemical_formula_weight 660.51
_space_group_crystal_system orthorhombic
_space_group_IT_number 33
_space_group_name_Hall 'P 2c -2n'
_space_group_name_H-M_alt 'P n a 21'
_atom_sites_solution_hydrogens geom
_atom_sites_solution_primary dual
_atom_sites_solution_secondary difmap
_audit_creation_date 2021-06-17
_audit_creation_method
;
Olex2 1.3
(compiled 2020.11.12 svn.r5f609507 for OlexSys, GUI svn.r6272)
;
_cell_angle_alpha 90
_cell_angle_beta 90
_cell_angle_gamma 90
_cell_formula_units_Z 4
_cell_length_a 7.8472(5)
_cell_length_b 16.1751(13)
_cell_length_c 21.7956(19)
_cell_measurement_reflns_used 9953
_cell_measurement_temperature 100.01
_cell_measurement_theta_max 27.550
_cell_measurement_theta_min 2.518
_cell_volume 2766.5(4)
_computing_cell_refinement 'SAINT V8.38A (Bruker AXS Inc., 2017)'
_computing_data_collection 'APEX3 v2017.3-0 (Bruker AXS Inc., 2017)'
_computing_data_reduction 'SAINT V8.38A (Bruker AXS Inc., 2017)'
_computing_molecular_graphics 'Mercury (Macrae <i>et al.</i>, 2008)'
_computing_publication_material 'Olex2 1.5 (Dolomanov <i>et al.</i>, 2009)'
_computing_structure_refinement 'SHELXL 2018/3 (Sheldrick, 2015<i>b</i>)'
_computing_structure_solution 'SHELXT 2018/2 (Sheldrick, 2015<i>a</i>)'
_diffrn_ambient_temperature 100.01
_diffrn_measured_fraction_theta_full 0.999
_diffrn_measured_fraction_theta_max 0.993
_diffrn_measurement_device_type 'Bruker D8 Venture Photon 2'
_diffrn_measurement_method '\f and \w scans'
_diffrn_radiation_type MoK\a
_diffrn_radiation_wavelength 0.71073
_diffrn_reflns_av_R_equivalents 0.0476
_diffrn_reflns_av_unetI/netI 0.0383
_diffrn_reflns_Laue_measured_fraction_full 0.999
_diffrn_reflns_Laue_measured_fraction_max 0.993
_diffrn_reflns_limit_h_max 10
_diffrn_reflns_limit_h_min -9
_diffrn_reflns_limit_k_max 21
_diffrn_reflns_limit_k_min -20
_diffrn_reflns_limit_l_max 28
_diffrn_reflns_limit_l_min -25
_diffrn_reflns_number 30210
_diffrn_reflns_point_group_measured_fraction_full 0.995
_diffrn_reflns_point_group_measured_fraction_max 0.969
_diffrn_reflns_theta_full 25.242
_diffrn_reflns_theta_max 27.605
_diffrn_reflns_theta_min 2.518
_diffrn_source 'Incoatec I\mS'
_diffrn_source_current 1.0
_diffrn_source_power 0.05
_diffrn_source_voltage 50.0
_exptl_absorpt_coefficient_mu 1.288
_exptl_absorpt_correction_T_max 0.7456
_exptl_absorpt_correction_T_min 0.6316
_exptl_absorpt_correction_type multi-scan
_exptl_absorpt_process_details 'SADABS v2016/2 (Bruker AXS Inc., 2017)'
_exptl_crystal_colour colourless
_exptl_crystal_colour_primary colourless
_exptl_crystal_density_diffrn 1.586
_exptl_crystal_density_meas ?
_exptl_crystal_density_method 'not measured'
_exptl_crystal_description plate
_exptl_crystal_F_000 1328
_exptl_crystal_size_max 0.41
_exptl_crystal_size_mid 0.062
_exptl_crystal_size_min 0.034
_exptl_transmission_factor_max 'not measured'
_exptl_transmission_factor_min 'not measured'
_refine_diff_density_max 0.680
_refine_diff_density_min -0.522
_refine_diff_density_rms 0.077
_refine_ls_abs_structure_details
;
 Flack x determined using 2370 quotients [(I+)-(I-)]/[(I+)+(I-)]
 (Parsons, Flack and Wagner, Acta Cryst. B69 (2013) 249-259).
;
_refine_ls_abs_structure_Flack -0.027(12)
_refine_ls_extinction_method none
_refine_ls_goodness_of_fit_ref 1.117
_refine_ls_hydrogen_treatment constr
_refine_ls_matrix_type full
_refine_ls_number_parameters 349
_refine_ls_number_reflns 6227
_refine_ls_number_restraints 1
_refine_ls_restrained_S_all 1.117
_refine_ls_R_factor_all 0.0369
_refine_ls_R_factor_gt 0.0281
_refine_ls_shift/su_max 0.001
_refine_ls_shift/su_mean 0.000
_refine_ls_structure_factor_coef Fsqd
_refine_ls_weighting_details 'w=1/[\s^2^(Fo^2^)+(0.0101P)^2^+2.3147P] where P=(Fo^2^+2Fc^2^)/3'
_refine_ls_weighting_scheme calc
_refine_ls_wR_factor_gt 0.0565
_refine_ls_wR_factor_ref 0.0628
_reflns_Friedel_coverage 0.901
_reflns_Friedel_fraction_full 0.990
_reflns_Friedel_fraction_max 0.944
_reflns_number_gt 5489
_reflns_number_total 6227
_reflns_threshold_expression 'I > 2\s(I)'
_cod_data_source_file rm5061sup1.cif
_cod_data_source_block SDiazMesS_IF5B
_cod_depositor_comments
;
The following automatic conversions were performed:

data item '_exptl_crystal_density_meas' value 'not measured' was
changed to '?' -- the value is perceived as not measured.

Automatic conversion script
Id: cif_fix_values 7556 2019-12-06 15:28:31Z antanas 
;
_cod_database_code 2109066
_shelx_shelxl_version_number 2016/6
_shelx_space_group_comment
;
The symmetry employed for this shelxl refinement is uniquely defined
by the following loop, which should always be used as a source of
symmetry information in preference to the above space-group names.
They are only intended as comments.
;
_shelx_estimated_absorpt_t_max 0.958
_shelx_estimated_absorpt_t_min 0.620
_olex2_refinement_description
;
1. Fixed Uiso
 At 1.2 times of:
  All C(H) groups, All C(H,H) groups
 At 1.5 times of:
  All C(H,H,H) groups
2.a Secondary CH2 refined with riding coordinates:
 C2(H2A,H2B), C3(H3A,H3B), C4(H4A,H4B), C5(H5A,H5B)
2.b Aromatic/amide H refined with riding coordinates:
 C8(H8), C17(H17), C19(H19), C10(H10)
2.c Idealised Me refined as rotating group:
 C14(H14A,H14B,H14C), C13(H13A,H13B,H13C), C12(H12A,H12B,H12C), C23(H23A,H23B,
 H23C), C21(H21A,H21B,H21C), C22(H22A,H22B,H22C)
;
_olex2_submission_special_instructions 'No special instructions were received'

loop_
_space_group_symop_operation_xyz
'x, y, z'
'-x, -y, z+1/2'
'x+1/2, -y+1/2, z'
'-x+1/2, y+1/2, z+1/2'

loop_
_atom_site_label
_atom_site_type_symbol
_atom_site_fract_x
_atom_site_fract_y
_atom_site_fract_z
_atom_site_U_iso_or_equiv
_atom_site_adp_type
_atom_site_occupancy
_atom_site_site_symmetry_order
_atom_site_calc_flag
_atom_site_refinement_flags_posn
_atom_site_refinement_flags_adp
_atom_site_refinement_flags_occupancy
_atom_site_disorder_assembly
_atom_site_disorder_group
I1 I 0.74559(4) 0.38135(2) 0.45841(3) 0.02119(7) Uani 1 1 d . . . . .
S1 S 0.55819(14) 0.43685(7) 0.58109(6) 0.0190(2) Uani 1 1 d . . . . .
F5 F 0.8291(4) 0.20019(17) 0.40434(14) 0.0278(6) Uani 1 1 d . . . . .
F1 F 0.9675(4) 0.47782(18) 0.35709(16) 0.0327(7) Uani 1 1 d . . . . .
F4 F 1.0107(4) 0.14996(19) 0.30642(16) 0.0382(8) Uani 1 1 d . . . . .
F3 F 1.1763(4) 0.2619(2) 0.23501(15) 0.0436(9) Uani 1 1 d . . . . .
F2 F 1.1586(4) 0.4262(2) 0.26231(16) 0.0416(8) Uani 1 1 d . . . . .
C24 C 0.8934(6) 0.3402(3) 0.3843(2) 0.0197(10) Uani 1 1 d . . . . .
N1 N 0.2654(4) 0.4634(2) 0.63795(18) 0.0155(7) Uani 1 1 d . . . . .
N2 N 0.3299(5) 0.5555(2) 0.55822(18) 0.0188(8) Uani 1 1 d . . . . .
C29 C 0.9084(6) 0.2576(3) 0.3701(2) 0.0225(10) Uani 1 1 d . . . . .
C1 C 0.3716(5) 0.4880(3) 0.5925(2) 0.0161(9) Uani 1 1 d . . . . .
C16 C 0.5720(6) 0.6494(3) 0.5473(2) 0.0189(9) Uani 1 1 d . . . . .
C8 C 0.4076(6) 0.3122(3) 0.7562(2) 0.0195(9) Uani 1 1 d . . . . .
H8 H 0.467307 0.312016 0.794072 0.023 Uiso 1 1 calc R U . . .
C7 C 0.3822(6) 0.3868(3) 0.7254(2) 0.0172(9) Uani 1 1 d . . . . .
C14 C 0.1405(6) 0.3103(3) 0.5832(2) 0.0246(10) Uani 1 1 d . . . . .
H14A H 0.043521 0.348407 0.584364 0.037 Uiso 1 1 calc R U . . .
H14B H 0.099434 0.254039 0.575349 0.037 Uiso 1 1 calc R U . . .
H14C H 0.218855 0.326878 0.550439 0.037 Uiso 1 1 calc R U . . .
C2 C 0.1371(6) 0.5194(3) 0.6648(2) 0.0210(10) Uani 1 1 d . . . . .
H2A H 0.184634 0.576014 0.666911 0.025 Uiso 1 1 calc R U . . .
H2B H 0.111153 0.501324 0.707201 0.025 Uiso 1 1 calc R U . . .
C17 C 0.6981(6) 0.6843(3) 0.5105(2) 0.0208(10) Uani 1 1 d . . . . .
H17 H 0.773411 0.723857 0.527897 0.025 Uiso 1 1 calc R U . . .
C9 C 0.3468(6) 0.2379(3) 0.7322(2) 0.0190(9) Uani 1 1 d . . . . .
C3 C -0.0273(6) 0.5208(3) 0.6274(3) 0.0280(11) Uani 1 1 d . . . . .
H3A H -0.100430 0.566882 0.641493 0.034 Uiso 1 1 calc R U . . .
H3B H -0.090341 0.468460 0.633738 0.034 Uiso 1 1 calc R U . . .
C6 C 0.2955(6) 0.3857(3) 0.6695(2) 0.0162(9) Uani 1 1 d . . . . .
C19 C 0.6034(6) 0.6061(3) 0.4238(2) 0.0202(10) Uani 1 1 d . . . . .
H19 H 0.615091 0.591231 0.381837 0.024 Uiso 1 1 calc R U . . .
C20 C 0.4731(5) 0.5708(2) 0.4588(3) 0.0193(8) Uani 1 1 d . . . . .
C15 C 0.4610(5) 0.5925(3) 0.5203(2) 0.0171(9) Uani 1 1 d . . . . .
C18 C 0.7167(5) 0.6631(3) 0.4496(3) 0.0210(12) Uani 1 1 d . . . . .
C28 C 1.0015(6) 0.2303(3) 0.3199(3) 0.0266(11) Uani 1 1 d . . . . .
C10 C 0.2602(5) 0.2391(3) 0.6768(2) 0.0164(9) Uani 1 1 d . . . . .
H10 H 0.218096 0.188681 0.660407 0.020 Uiso 1 1 calc R U . . .
C13 C 0.3813(6) 0.1576(3) 0.7655(2) 0.0245(11) Uani 1 1 d . . . . .
H13A H 0.504269 0.147125 0.766370 0.037 Uiso 1 1 calc R U . . .
H13B H 0.323720 0.112186 0.744160 0.037 Uiso 1 1 calc R U . . .
H13C H 0.338180 0.161414 0.807637 0.037 Uiso 1 1 calc R U . . .
C12 C 0.4550(6) 0.4668(3) 0.7507(2) 0.0243(10) Uani 1 1 d . . . . .
H12A H 0.364726 0.497886 0.771573 0.036 Uiso 1 1 calc R U . . .
H12B H 0.500856 0.500069 0.716925 0.036 Uiso 1 1 calc R U . . .
H12C H 0.546284 0.454249 0.779912 0.036 Uiso 1 1 calc R U . . .
C4 C 0.0124(6) 0.5315(3) 0.5589(2) 0.0263(11) Uani 1 1 d . . . . .
H4A H 0.042933 0.477165 0.541192 0.032 Uiso 1 1 calc R U . . .
H4B H -0.090939 0.551663 0.537573 0.032 Uiso 1 1 calc R U . . .
C23 C 0.3527(7) 0.5092(3) 0.4302(2) 0.0253(10) Uani 1 1 d . . . . .
H23A H 0.249065 0.537778 0.416681 0.038 Uiso 1 1 calc R U . . .
H23B H 0.322803 0.466828 0.460429 0.038 Uiso 1 1 calc R U . . .
H23C H 0.407818 0.483123 0.394794 0.038 Uiso 1 1 calc R U . . .
C21 C 0.5576(6) 0.6704(3) 0.6147(2) 0.0245(11) Uani 1 1 d . . . . .
H21A H 0.583976 0.621249 0.639284 0.037 Uiso 1 1 calc R U . . .
H21B H 0.441391 0.688838 0.623799 0.037 Uiso 1 1 calc R U . . .
H21C H 0.638269 0.714607 0.624832 0.037 Uiso 1 1 calc R U . . .
C22 C 0.8583(7) 0.6993(3) 0.4108(3) 0.0303(12) Uani 1 1 d . . . . .
H22A H 0.901235 0.749839 0.430230 0.045 Uiso 1 1 calc R U . . .
H22B H 0.814155 0.712561 0.369874 0.045 Uiso 1 1 calc R U . . .
H22C H 0.951092 0.659103 0.407109 0.045 Uiso 1 1 calc R U . . .
C25 C 0.9780(6) 0.3959(3) 0.3466(2) 0.0230(10) Uani 1 1 d . . . . .
C5 C 0.1568(6) 0.5916(3) 0.5480(3) 0.0272(11) Uani 1 1 d . . . . .
H5A H 0.149769 0.612139 0.505271 0.033 Uiso 1 1 calc R U . . .
H5B H 0.142163 0.639676 0.575647 0.033 Uiso 1 1 calc R U . . .
C26 C 1.0746(6) 0.3704(3) 0.2971(2) 0.0280(11) Uani 1 1 d . . . . .
C27 C 1.0839(6) 0.2877(4) 0.2835(2) 0.0300(12) Uani 1 1 d . . . . .
C11 C 0.2333(6) 0.3126(3) 0.6446(2) 0.0186(9) Uani 1 1 d . . . . .

loop_
_atom_site_aniso_label
_atom_site_aniso_U_11
_atom_site_aniso_U_22
_atom_site_aniso_U_33
_atom_site_aniso_U_23
_atom_site_aniso_U_13
_atom_site_aniso_U_12
I1 0.01890(12) 0.02310(12) 0.02157(13) -0.0020(2) -0.00039(13) 0.00241(10)
S1 0.0156(5) 0.0201(5) 0.0214(6) 0.0034(5) 0.0026(5) 0.0045(4)
F5 0.0248(15) 0.0227(14) 0.0360(18) 0.0028(13) -0.0021(13) -0.0017(12)
F1 0.0319(17) 0.0213(15) 0.045(2) 0.0050(14) -0.0017(15) -0.0026(12)
F4 0.0340(17) 0.0347(17) 0.046(2) -0.0181(16) -0.0058(15) 0.0082(14)
F3 0.0303(19) 0.076(3) 0.0242(18) -0.0119(17) 0.0039(15) 0.0101(17)
F2 0.0281(18) 0.062(2) 0.035(2) 0.0207(17) 0.0029(14) -0.0059(15)
C24 0.014(2) 0.023(2) 0.022(3) -0.0005(19) -0.0001(17) 0.0033(17)
N1 0.0149(18) 0.0152(18) 0.016(2) 0.0008(15) 0.0010(15) 0.0013(14)
N2 0.0136(19) 0.0206(19) 0.022(2) 0.0020(16) 0.0024(15) 0.0024(14)
C29 0.017(2) 0.025(2) 0.025(3) -0.001(2) -0.0013(19) 0.0005(18)
C1 0.015(2) 0.016(2) 0.017(2) -0.0018(17) -0.0016(16) -0.0006(16)
C16 0.020(2) 0.016(2) 0.021(2) 0.0011(19) -0.0021(18) 0.0029(17)
C8 0.017(2) 0.022(2) 0.019(2) -0.0001(19) -0.0006(18) -0.0003(17)
C7 0.015(2) 0.016(2) 0.020(2) -0.0001(18) 0.0009(17) -0.0006(15)
C14 0.028(3) 0.024(2) 0.022(3) 0.002(2) -0.007(2) -0.0039(19)
C2 0.016(2) 0.021(2) 0.026(3) 0.0004(19) 0.0044(19) 0.0018(17)
C17 0.023(2) 0.015(2) 0.025(3) -0.002(2) -0.004(2) -0.0016(17)
C9 0.017(2) 0.022(2) 0.019(2) 0.0012(19) 0.0047(18) -0.0021(17)
C3 0.016(2) 0.034(3) 0.034(3) 0.003(2) 0.002(2) 0.003(2)
C6 0.015(2) 0.017(2) 0.017(2) 0.0012(18) 0.0040(17) 0.0004(16)
C19 0.022(2) 0.020(2) 0.019(3) -0.0002(18) -0.0023(18) -0.0014(17)
C20 0.0191(19) 0.0172(18) 0.022(2) 0.003(2) -0.004(2) 0.0010(14)
C15 0.013(2) 0.017(2) 0.021(2) 0.0041(18) -0.0004(17) 0.0012(16)
C18 0.018(2) 0.0159(19) 0.029(4) 0.004(2) 0.000(2) 0.0002(14)
C28 0.020(2) 0.032(3) 0.028(3) -0.008(2) -0.0060(19) 0.003(2)
C10 0.016(2) 0.014(2) 0.019(2) -0.0006(18) 0.0019(17) -0.0027(16)
C13 0.024(3) 0.020(2) 0.029(3) 0.003(2) 0.000(2) -0.0006(19)
C12 0.026(3) 0.020(2) 0.026(3) -0.004(2) -0.005(2) -0.0018(18)
C4 0.017(2) 0.029(3) 0.033(3) 0.003(2) -0.005(2) 0.0018(19)
C23 0.027(3) 0.023(2) 0.026(3) -0.002(2) -0.005(2) -0.0051(19)
C21 0.026(3) 0.023(2) 0.025(3) -0.005(2) 0.000(2) -0.0025(19)
C22 0.028(3) 0.035(3) 0.028(3) 0.003(2) 0.002(2) -0.009(2)
C25 0.019(2) 0.024(2) 0.026(3) 0.001(2) -0.0035(19) -0.0012(18)
C5 0.019(3) 0.028(3) 0.034(3) 0.003(2) -0.005(2) 0.0047(19)
C26 0.016(2) 0.045(3) 0.023(3) 0.007(2) -0.0005(19) -0.001(2)
C27 0.017(2) 0.055(4) 0.018(3) -0.006(2) 0.0018(19) 0.007(2)
C11 0.017(2) 0.018(2) 0.020(2) -0.0005(18) -0.0020(18) -0.0047(17)

loop_
_atom_type_symbol
_atom_type_description
_atom_type_scat_dispersion_real
_atom_type_scat_dispersion_imag
_atom_type_scat_source
C C 0.0033 0.0016 'International Tables Vol C Tables 4.2.6.8 and 6.1.1.4'
H H 0.0000 0.0000 'International Tables Vol C Tables 4.2.6.8 and 6.1.1.4'
F F 0.0171 0.0103 'International Tables Vol C Tables 4.2.6.8 and 6.1.1.4'
I I -0.4742 1.8119 'International Tables Vol C Tables 4.2.6.8 and 6.1.1.4'
N N 0.0061 0.0033 'International Tables Vol C Tables 4.2.6.8 and 6.1.1.4'
S S 0.1246 0.1234 'International Tables Vol C Tables 4.2.6.8 and 6.1.1.4'

loop_
_geom_angle_atom_site_label_1
_geom_angle_atom_site_label_2
_geom_angle_atom_site_label_3
_geom_angle
_geom_angle_site_symmetry_1
_geom_angle_site_symmetry_3
_geom_angle_publ_flag
C29 C24 I1 121.9(4) . . ?
C29 C24 C25 117.1(4) . . ?
C25 C24 I1 121.0(3) . . ?
C1 N1 C2 122.0(4) . . ?
C1 N1 C6 120.1(4) . . ?
C6 N1 C2 117.0(4) . . ?
C1 N2 C15 118.2(4) . . ?
C1 N2 C5 127.8(4) . . ?
C15 N2 C5 113.5(4) . . ?
F5 C29 C24 120.4(4) . . ?
F5 C29 C28 117.5(4) . . ?
C24 C29 C28 122.1(5) . . ?
N1 C1 S1 119.6(3) . . ?
N1 C1 N2 119.3(4) . . ?
N2 C1 S1 121.1(3) . . ?
C17 C16 C15 117.9(5) . . ?
C17 C16 C21 121.4(4) . . ?
C15 C16 C21 120.6(4) . . ?
C7 C8 H8 119.4 . . ?
C9 C8 H8 119.4 . . ?
C9 C8 C7 121.2(4) . . ?
C8 C7 C6 118.6(4) . . ?
C8 C7 C12 120.7(4) . . ?
C6 C7 C12 120.7(4) . . ?
H14A C14 H14B 109.5 . . ?
H14A C14 H14C 109.5 . . ?
H14B C14 H14C 109.5 . . ?
C11 C14 H14A 109.5 . . ?
C11 C14 H14B 109.5 . . ?
C11 C14 H14C 109.5 . . ?
N1 C2 H2A 109.2 . . ?
N1 C2 H2B 109.2 . . ?
N1 C2 C3 111.9(4) . . ?
H2A C2 H2B 107.9 . . ?
C3 C2 H2A 109.2 . . ?
C3 C2 H2B 109.2 . . ?
C16 C17 H17 119.0 . . ?
C18 C17 C16 121.9(4) . . ?
C18 C17 H17 119.0 . . ?
C8 C9 C13 120.0(4) . . ?
C10 C9 C8 118.8(4) . . ?
C10 C9 C13 121.2(4) . . ?
C2 C3 H3A 109.6 . . ?
C2 C3 H3B 109.6 . . ?
C2 C3 C4 110.5(4) . . ?
H3A C3 H3B 108.1 . . ?
C4 C3 H3A 109.6 . . ?
C4 C3 H3B 109.6 . . ?
C7 C6 N1 118.8(4) . . ?
C11 C6 N1 119.5(4) . . ?
C11 C6 C7 121.6(4) . . ?
C20 C19 H19 119.5 . . ?
C20 C19 C18 121.0(5) . . ?
C18 C19 H19 119.5 . . ?
C19 C20 C23 120.1(5) . . ?
C15 C20 C19 118.3(4) . . ?
C15 C20 C23 121.6(4) . . ?
C16 C15 N2 118.4(4) . . ?
C20 C15 N2 119.6(4) . . ?
C20 C15 C16 122.0(4) . . ?
C17 C18 C19 118.9(5) . . ?
C17 C18 C22 121.3(4) . . ?
C19 C18 C22 119.8(5) . . ?
F4 C28 C29 120.7(5) . . ?
F4 C28 C27 120.3(5) . . ?
C27 C28 C29 119.0(5) . . ?
C9 C10 H10 119.2 . . ?
C9 C10 C11 121.7(4) . . ?
C11 C10 H10 119.2 . . ?
C9 C13 H13A 109.5 . . ?
C9 C13 H13B 109.5 . . ?
C9 C13 H13C 109.5 . . ?
H13A C13 H13B 109.5 . . ?
H13A C13 H13C 109.5 . . ?
H13B C13 H13C 109.5 . . ?
C7 C12 H12A 109.5 . . ?
C7 C12 H12B 109.5 . . ?
C7 C12 H12C 109.5 . . ?
H12A C12 H12B 109.5 . . ?
H12A C12 H12C 109.5 . . ?
H12B C12 H12C 109.5 . . ?
C3 C4 H4A 109.2 . . ?
C3 C4 H4B 109.2 . . ?
H4A C4 H4B 107.9 . . ?
C5 C4 C3 112.2(4) . . ?
C5 C4 H4A 109.2 . . ?
C5 C4 H4B 109.2 . . ?
C20 C23 H23A 109.5 . . ?
C20 C23 H23B 109.5 . . ?
C20 C23 H23C 109.5 . . ?
H23A C23 H23B 109.5 . . ?
H23A C23 H23C 109.5 . . ?
H23B C23 H23C 109.5 . . ?
C16 C21 H21A 109.5 . . ?
C16 C21 H21B 109.5 . . ?
C16 C21 H21C 109.5 . . ?
H21A C21 H21B 109.5 . . ?
H21A C21 H21C 109.5 . . ?
H21B C21 H21C 109.5 . . ?
C18 C22 H22A 109.5 . . ?
C18 C22 H22B 109.5 . . ?
C18 C22 H22C 109.5 . . ?
H22A C22 H22B 109.5 . . ?
H22A C22 H22C 109.5 . . ?
H22B C22 H22C 109.5 . . ?
F1 C25 C24 120.5(4) . . ?
F1 C25 C26 117.3(4) . . ?
C26 C25 C24 122.1(5) . . ?
N2 C5 C4 113.9(4) . . ?
N2 C5 H5A 108.8 . . ?
N2 C5 H5B 108.8 . . ?
C4 C5 H5A 108.8 . . ?
C4 C5 H5B 108.8 . . ?
H5A C5 H5B 107.7 . . ?
F2 C26 C25 120.5(5) . . ?
F2 C26 C27 120.3(5) . . ?
C27 C26 C25 119.2(5) . . ?
F3 C27 C28 119.5(5) . . ?
F3 C27 C26 120.0(5) . . ?
C26 C27 C28 120.5(5) . . ?
C6 C11 C14 122.2(4) . . ?
C6 C11 C10 118.2(4) . . ?
C10 C11 C14 119.6(4) . . ?

loop_
_geom_bond_atom_site_label_1
_geom_bond_atom_site_label_2
_geom_bond_distance
_geom_bond_site_symmetry_2
_geom_bond_publ_flag
I1 C24 2.097(5) . ?
S1 C1 1.700(4) . ?
F5 C29 1.343(5) . ?
F1 C25 1.347(6) . ?
F4 C28 1.333(6) . ?
F3 C27 1.349(6) . ?
F2 C26 1.350(6) . ?
C24 C29 1.378(6) . ?
C24 C25 1.388(7) . ?
N1 C1 1.354(6) . ?
N1 C2 1.476(6) . ?
N1 C6 1.452(6) . ?
N2 C1 1.363(6) . ?
N2 C15 1.450(6) . ?
N2 C5 1.495(6) . ?
C29 C28 1.389(7) . ?
C16 C17 1.392(7) . ?
C16 C15 1.397(6) . ?
C16 C21 1.514(7) . ?
C8 H8 0.9500 . ?
C8 C7 1.394(6) . ?
C8 C9 1.394(6) . ?
C7 C6 1.395(7) . ?
C7 C12 1.519(6) . ?
C14 H14A 0.9800 . ?
C14 H14B 0.9800 . ?
C14 H14C 0.9800 . ?
C14 C11 1.523(7) . ?
C2 H2A 0.9900 . ?
C2 H2B 0.9900 . ?
C2 C3 1.527(7) . ?
C17 H17 0.9500 . ?
C17 C18 1.379(8) . ?
C9 C10 1.386(7) . ?
C9 C13 1.512(6) . ?
C3 H3A 0.9900 . ?
C3 H3B 0.9900 . ?
C3 C4 1.534(7) . ?
C6 C11 1.391(6) . ?
C19 H19 0.9500 . ?
C19 C20 1.398(7) . ?
C19 C18 1.399(6) . ?
C20 C15 1.389(8) . ?
C20 C23 1.508(6) . ?
C18 C22 1.515(7) . ?
C28 C27 1.381(8) . ?
C10 H10 0.9500 . ?
C10 C11 1.397(7) . ?
C13 H13A 0.9800 . ?
C13 H13B 0.9800 . ?
C13 H13C 0.9800 . ?
C12 H12A 0.9800 . ?
C12 H12B 0.9800 . ?
C12 H12C 0.9800 . ?
C4 H4A 0.9900 . ?
C4 H4B 0.9900 . ?
C4 C5 1.512(7) . ?
C23 H23A 0.9800 . ?
C23 H23B 0.9800 . ?
C23 H23C 0.9800 . ?
C21 H21A 0.9800 . ?
C21 H21B 0.9800 . ?
C21 H21C 0.9800 . ?
C22 H22A 0.9800 . ?
C22 H22B 0.9800 . ?
C22 H22C 0.9800 . ?
C25 C26 1.381(7) . ?
C5 H5A 0.9900 . ?
C5 H5B 0.9900 . ?
C26 C27 1.372(8) . ?

loop_
_geom_torsion_atom_site_label_1
_geom_torsion_atom_site_label_2
_geom_torsion_atom_site_label_3
_geom_torsion_atom_site_label_4
_geom_torsion
_geom_torsion_site_symmetry_1
_geom_torsion_site_symmetry_2
_geom_torsion_site_symmetry_3
_geom_torsion_site_symmetry_4
_geom_torsion_publ_flag
I1 C24 C29 F5 -0.9(6) . . . . ?
I1 C24 C29 C28 177.8(4) . . . . ?
I1 C24 C25 F1 0.4(6) . . . . ?
I1 C24 C25 C26 -179.3(4) . . . . ?
F5 C29 C28 F4 0.2(7) . . . . ?
F5 C29 C28 C27 179.7(4) . . . . ?
F1 C25 C26 F2 2.0(7) . . . . ?
F1 C25 C26 C27 -177.8(4) . . . . ?
F4 C28 C27 F3 -1.2(7) . . . . ?
F4 C28 C27 C26 179.9(4) . . . . ?
F2 C26 C27 F3 -0.5(7) . . . . ?
F2 C26 C27 C28 178.5(5) . . . . ?
C24 C29 C28 F4 -178.5(4) . . . . ?
C24 C29 C28 C27 1.0(8) . . . . ?
C24 C25 C26 F2 -178.3(5) . . . . ?
C24 C25 C26 C27 1.9(8) . . . . ?
N1 C2 C3 C4 -47.6(6) . . . . ?
N1 C6 C11 C14 2.8(7) . . . . ?
N1 C6 C11 C10 -178.3(4) . . . . ?
C29 C24 C25 F1 179.1(4) . . . . ?
C29 C24 C25 C26 -0.6(7) . . . . ?
C29 C28 C27 F3 179.3(4) . . . . ?
C29 C28 C27 C26 0.3(8) . . . . ?
C1 N1 C2 C3 84.7(5) . . . . ?
C1 N1 C6 C7 97.1(5) . . . . ?
C1 N1 C6 C11 -84.9(5) . . . . ?
C1 N2 C15 C16 -84.2(5) . . . . ?
C1 N2 C15 C20 95.7(5) . . . . ?
C1 N2 C5 C4 -21.9(7) . . . . ?
C16 C17 C18 C19 1.3(7) . . . . ?
C16 C17 C18 C22 -177.9(5) . . . . ?
C8 C7 C6 N1 178.7(4) . . . . ?
C8 C7 C6 C11 0.7(7) . . . . ?
C8 C9 C10 C11 0.3(7) . . . . ?
C7 C8 C9 C10 0.1(7) . . . . ?
C7 C8 C9 C13 178.0(4) . . . . ?
C7 C6 C11 C14 -179.2(4) . . . . ?
C7 C6 C11 C10 -0.3(7) . . . . ?
C2 N1 C1 S1 157.8(3) . . . . ?
C2 N1 C1 N2 -19.7(6) . . . . ?
C2 N1 C6 C7 -72.0(5) . . . . ?
C2 N1 C6 C11 106.0(5) . . . . ?
C2 C3 C4 C5 -39.2(6) . . . . ?
C17 C16 C15 N2 179.7(4) . . . . ?
C17 C16 C15 C20 -0.3(6) . . . . ?
C9 C8 C7 C6 -0.6(7) . . . . ?
C9 C8 C7 C12 -177.6(4) . . . . ?
C9 C10 C11 C14 178.7(4) . . . . ?
C9 C10 C11 C6 -0.2(7) . . . . ?
C3 C4 C5 N2 79.2(5) . . . . ?
C6 N1 C1 S1 -10.7(6) . . . . ?
C6 N1 C1 N2 171.8(4) . . . . ?
C6 N1 C2 C3 -106.4(5) . . . . ?
C19 C20 C15 N2 -178.5(4) . . . . ?
C19 C20 C15 C16 1.4(6) . . . . ?
C20 C19 C18 C17 -0.1(6) . . . . ?
C20 C19 C18 C22 179.0(4) . . . . ?
C15 N2 C1 S1 -11.9(6) . . . . ?
C15 N2 C1 N1 165.5(4) . . . . ?
C15 N2 C5 C4 150.0(4) . . . . ?
C15 C16 C17 C18 -1.1(7) . . . . ?
C18 C19 C20 C15 -1.2(6) . . . . ?
C18 C19 C20 C23 -179.8(4) . . . . ?
C13 C9 C10 C11 -177.6(4) . . . . ?
C12 C7 C6 N1 -4.4(6) . . . . ?
C12 C7 C6 C11 177.7(4) . . . . ?
C23 C20 C15 N2 0.0(6) . . . . ?
C23 C20 C15 C16 180.0(4) . . . . ?
C21 C16 C17 C18 177.3(4) . . . . ?
C21 C16 C15 N2 1.3(6) . . . . ?
C21 C16 C15 C20 -178.7(4) . . . . ?
C25 C24 C29 F5 -179.6(4) . . . . ?
C25 C24 C29 C28 -0.9(7) . . . . ?
C25 C26 C27 F3 179.3(5) . . . . ?
C25 C26 C27 C28 -1.7(8) . . . . ?
C5 N2 C1 S1 159.6(4) . . . . ?
C5 N2 C1 N1 -22.9(7) . . . . ?
C5 N2 C15 C16 103.0(5) . . . . ?
C5 N2 C15 C20 -77.0(5) . . . . ?

_cod_database_fobs_code 2109066
